data_7249501
loop_
_publ_author_name
'Shit, Manik'
'Das, Pubali'
'Samanta, Arnab'
'Dutta, Basudeb'
'Das, Mainak'
'Roy, Sourav'
'Sinha, Chittaranjan'
'Ray, Partha Pratim'
'Mir, Mohammad Hedayetullah'

_publ_section_title
;
 Regulating electrical conductivity and Schottky nature of d10 metal
 ion-based nanoarchitectonics in coordination polymers
;
_journal_issue 46
_journal_name_full CrystEngComm
_journal_page_first 6618
_journal_page_last 6626
_journal_paper_doi 10.1039/D4CE00901K
_journal_volume 26
_journal_year 2024
_chemical_formula_moiety 'C40 H37 N2 O6 Zn2, N O3, H2 O'
_chemical_formula_sum 'C40 H39 N3 O10 Zn2'
_chemical_formula_weight 852.48
_space_group_crystal_system triclinic
_space_group_IT_number 2
_space_group_name_Hall '-P 1'
_space_group_name_H-M_alt 'P -1'
_atom_sites_solution_hydrogens mixed
_audit_creation_date 2024-08-21
_audit_creation_method
;
Olex2 1.2
(compiled 2018.05.29 svn.r3508 for OlexSys, GUI svn.r5506)
;
_audit_update_record
;
2024-08-30 deposited with the CCDC.	2024-10-28 downloaded from the CCDC.
;
_cell_angle_alpha 72.307(13)
_cell_angle_beta 72.215(10)
_cell_angle_gamma 76.897(9)
_cell_formula_units_Z 2
_cell_length_a 9.489(3)
_cell_length_b 14.585(4)
_cell_length_c 15.052(4)
_cell_measurement_reflns_used 9458
_cell_measurement_temperature 273(2)
_cell_measurement_theta_max 27.11
_cell_measurement_theta_min 2.90
_cell_volume 1869.1(9)
_computing_molecular_graphics 'Olex2 (Dolomanov et al., 2009)'
_computing_publication_material 'Olex2 (Dolomanov et al., 2009)'
_computing_structure_refinement 'ShelXL (Sheldrick, 2015)'
_computing_structure_solution 'SHELXT 2014/5 (Sheldrick, 2014)'
_diffrn_ambient_temperature 273(2)
_diffrn_measured_fraction_theta_full 0.996
_diffrn_measured_fraction_theta_max 0.994
_diffrn_measurement_device_type 'Bruker APEX-II CCD'
_diffrn_measurement_method '\f and \w scans'
_diffrn_radiation_type MoK\a
_diffrn_radiation_wavelength 0.71073
_diffrn_reflns_av_R_equivalents 0.0307
_diffrn_reflns_av_unetI/netI 0.0164
_diffrn_reflns_Laue_measured_fraction_full 0.996
_diffrn_reflns_Laue_measured_fraction_max 0.994
_diffrn_reflns_limit_h_max 12
_diffrn_reflns_limit_h_min -12
_diffrn_reflns_limit_k_max 18
_diffrn_reflns_limit_k_min -18
_diffrn_reflns_limit_l_max 19
_diffrn_reflns_limit_l_min -19
_diffrn_reflns_number 66407
_diffrn_reflns_point_group_measured_fraction_full 0.996
_diffrn_reflns_point_group_measured_fraction_max 0.994
_diffrn_reflns_theta_full 25.242
_diffrn_reflns_theta_max 27.166
_diffrn_reflns_theta_min 2.896
_diffrn_standards_number 0
_exptl_absorpt_coefficient_mu 1.347
_exptl_absorpt_correction_T_max 0.897
_exptl_absorpt_correction_T_min 0.820
_exptl_absorpt_correction_type multi-scan
_exptl_absorpt_process_details SADABS
_exptl_crystal_colour 'clear light colourless'
_exptl_crystal_colour_lustre clear
_exptl_crystal_colour_modifier light
_exptl_crystal_colour_primary colourless
_exptl_crystal_density_diffrn 1.515
_exptl_crystal_description block
_exptl_crystal_F_000 880
_exptl_crystal_size_max 0.18
_exptl_crystal_size_mid 0.12
_exptl_crystal_size_min 0.08
_refine_diff_density_max 0.371
_refine_diff_density_min -0.320
_refine_diff_density_rms 0.043
_refine_ls_extinction_coef 0.0074(7)
_refine_ls_extinction_expression Fc^*^=kFc[1+0.001xFc^2^\l^3^/sin(2\q)]^-1/4^
_refine_ls_extinction_method 'SHELXL-2016/4 (Sheldrick 2016)'
_refine_ls_goodness_of_fit_ref 1.042
_refine_ls_hydrogen_treatment mixed
_refine_ls_matrix_type full
_refine_ls_number_parameters 505
_refine_ls_number_reflns 8256
_refine_ls_number_restraints 0
_refine_ls_restrained_S_all 1.042
_refine_ls_R_factor_all 0.0286
_refine_ls_R_factor_gt 0.0241
_refine_ls_shift/su_max 0.002
_refine_ls_shift/su_mean 0.000
_refine_ls_structure_factor_coef Fsqd
_refine_ls_weighting_details 'w=1/[\s^2^(Fo^2^)+(0.0272P)^2^+0.9155P] where P=(Fo^2^+2Fc^2^)/3'
_refine_ls_weighting_scheme calc
_refine_ls_wR_factor_gt 0.0609
_refine_ls_wR_factor_ref 0.0640
_reflns_Friedel_coverage 0.000
_reflns_number_gt 7437
_reflns_number_total 8256
_reflns_threshold_expression 'I > 2\s(I)'
_cod_data_source_file d4ce00901k2.cif
_cod_data_source_block hmbd_z6adipic_a
_cod_depositor_comments 'Adding full bibliography for 7249500--7249501.cif.'
_cod_database_code 7249501
_shelx_shelxl_version_number 2016/4
_shelx_space_group_comment
;
The symmetry employed for this shelxl refinement is uniquely defined
by the following loop, which should always be used as a source of
symmetry information in preference to the above space-group names.
They are only intended as comments.
;
_shelx_estimated_absorpt_t_max 0.900
_shelx_estimated_absorpt_t_min 0.794
_olex2_refinement_description
;
1. Fixed Uiso
 At 1.2 times of:
  All C(H) groups, All C(H,H) groups
 At 1.5 times of:
  All O(H,H) groups
2.a Free rotating group:
 O2(H2A,H2B)
2.b Rotating group:
 O1(H1A,H1B)
2.c Secondary CH2 refined with riding coordinates:
 C21(H21A,H21B), C19(H19A,H19B), C22(H22A,H22B), C20(H20A,H20B)
2.d Aromatic/amide H refined with riding coordinates:
 C24(H24), C7(H7), C28(H28), C30(H30), C25(H25), C33(H33), C29(H29), C6(H6),
 C1(H1), C5(H5), C2(H2), C15(H15), C4(H4), C17(H17), C38(H38), C27(H27),
 C10(H10), C34(H34), C13(H13), C39(H39), C36(H36), C12(H12), C16(H16), C35(H35),
  C11(H11), C40(H40)
;
_olex2_submission_special_instructions 'No special instructions were received'

loop_
_space_group_symop_operation_xyz
'x, y, z'
'-x, -y, -z'

loop_
_atom_site_label
_atom_site_type_symbol
_atom_site_fract_x
_atom_site_fract_y
_atom_site_fract_z
_atom_site_U_iso_or_equiv
_atom_site_adp_type
_atom_site_occupancy
_atom_site_site_symmetry_order
_atom_site_calc_flag
_atom_site_refinement_flags_posn
_atom_site_refinement_flags_adp
_atom_site_refinement_flags_occupancy
_atom_site_disorder_assembly
_atom_site_disorder_group
Zn1 Zn 0.59811(2) 0.40177(2) 0.54372(2) 0.02470(6) Uani 1 1 d . . . . .
Zn2 Zn 0.61910(2) 0.41112(2) 0.33022(2) 0.02824(6) Uani 1 1 d . . . . .
O8 O 0.59063(11) 0.50031(8) 0.40943(7) 0.0249(2) Uani 1 1 d . . . . .
O10 O -0.20778(13) 0.31042(9) 0.47715(8) 0.0384(3) Uani 1 1 d . . . . .
O6 O 0.45120(13) 0.31708(8) 0.53730(8) 0.0355(3) Uani 1 1 d . . . . .
O1 O 0.74700(13) 0.48744(8) 0.55379(9) 0.0364(3) Uani 1 1 d . . . . .
H1A H 0.811394 0.505350 0.498132 0.055 Uiso 1 1 d GR . . . .
H1B H 0.804579 0.452233 0.591543 0.055 Uiso 1 1 d GR . . . .
O9 O -0.18996(12) 0.32445(9) 0.32249(8) 0.0353(2) Uani 1 1 d . . . . .
O7 O 0.45816(13) 0.33353(9) 0.38389(8) 0.0384(3) Uani 1 1 d . . . . .
N1 N 0.61840(14) 0.31085(9) 0.67906(9) 0.0283(3) Uani 1 1 d . . . . .
N2 N 0.59395(15) 0.48565(10) 0.19746(9) 0.0317(3) Uani 1 1 d . . . . .
O4 O 0.87353(15) 0.54351(12) 0.29795(11) 0.0575(4) Uani 1 1 d . . . . .
N3 N 0.98103(16) 0.54869(11) 0.32546(11) 0.0430(4) Uani 1 1 d . . . . .
O5 O 1.11048(16) 0.52802(14) 0.28020(14) 0.0759(5) Uani 1 1 d . . . . .
C32 C 0.90071(17) -0.13109(12) 1.01491(11) 0.0324(3) Uani 1 1 d . . . . .
C23 C -0.14698(16) 0.28695(11) 0.40038(11) 0.0288(3) Uani 1 1 d . . . . .
C8 C 0.51928(18) 0.81220(12) -0.20801(11) 0.0329(3) Uani 1 1 d . . . . .
C18 C 0.40556(16) 0.30336(11) 0.47369(11) 0.0284(3) Uani 1 1 d . . . . .
C24 C 0.75314(18) 0.27992(12) 0.69778(12) 0.0328(3) Uani 1 1 d . . . . .
H24 H 0.835958 0.303635 0.651489 0.039 Uiso 1 1 calc R . . . .
C21 C 0.07929(18) 0.18878(12) 0.46522(13) 0.0351(4) Uani 1 1 d . . . . .
H21A H 0.013994 0.188909 0.528920 0.042 Uiso 1 1 calc R . . . .
H21B H 0.139533 0.125050 0.468891 0.042 Uiso 1 1 calc R . . . .
O3 O 0.9589(2) 0.57862(16) 0.39822(12) 0.0787(5) Uani 1 1 d . . . . .
C9 C 0.59027(18) 0.89706(11) -0.25987(11) 0.0320(3) Uani 1 1 d . . . . .
C7 C 0.5709(2) 0.74075(12) -0.12714(12) 0.0365(4) Uani 1 1 d . . . . .
H7 H 0.671992 0.731575 -0.129302 0.044 Uiso 1 1 calc R . . . .
C28 C 0.50138(18) 0.27668(12) 0.74764(12) 0.0362(4) Uani 1 1 d . . . . .
H28 H 0.406578 0.298314 0.736815 0.043 Uiso 1 1 calc R . . . .
C26 C 0.65414(19) 0.17657(12) 0.85241(12) 0.0332(3) Uani 1 1 d . . . . .
C31 C 0.82062(19) -0.03978(12) 1.03124(12) 0.0355(4) Uani 1 1 d . . . . .
C14 C 0.53591(19) 0.96427(12) -0.33737(12) 0.0350(3) Uani 1 1 d . . . . .
C37 C 0.91504(18) -0.21143(12) 1.09546(12) 0.0339(3) Uani 1 1 d . . . . .
C30 C 0.8003(2) 0.04294(12) 0.94820(12) 0.0389(4) Uani 1 1 d . . . . .
H30 H 0.884623 0.056285 0.897694 0.047 Uiso 1 1 calc R . . . .
C3 C 0.52640(18) 0.61661(12) 0.03090(11) 0.0339(3) Uani 1 1 d . . . . .
C25 C 0.77488(18) 0.21492(12) 0.78197(12) 0.0364(4) Uani 1 1 d . . . . .
H25 H 0.870446 0.196506 0.791911 0.044 Uiso 1 1 calc R . . . .
C19 C 0.28068(19) 0.24283(13) 0.50546(13) 0.0376(4) Uani 1 1 d . . . . .
H19A H 0.218000 0.252058 0.567336 0.045 Uiso 1 1 calc R . . . .
H19B H 0.324583 0.174804 0.515195 0.045 Uiso 1 1 calc R . . . .
C33 C 0.9637(2) -0.14695(14) 0.92153(13) 0.0412(4) Uani 1 1 d . . . . .
H33 H 0.957574 -0.095204 0.867798 0.049 Uiso 1 1 calc R . . . .
C29 C 0.6723(2) 0.09976(13) 0.93947(12) 0.0393(4) Uani 1 1 d . . . . .
H29 H 0.588901 0.090499 0.991585 0.047 Uiso 1 1 calc R . . . .
C6 C 0.4826(2) 0.68874(13) -0.05154(12) 0.0406(4) Uani 1 1 d . . . . .
H6 H 0.381846 0.699158 -0.050727 0.049 Uiso 1 1 calc R . . . .
C1 C 0.70027(18) 0.52991(13) 0.12564(12) 0.0382(4) Uani 1 1 d . . . . .
H1 H 0.797534 0.516647 0.132483 0.046 Uiso 1 1 calc R . . . .
C22 C -0.01630(19) 0.20533(13) 0.39540(14) 0.0398(4) Uani 1 1 d . . . . .
H22A H 0.047875 0.218247 0.330342 0.048 Uiso 1 1 calc R . . . .
H22B H -0.054807 0.145449 0.406822 0.048 Uiso 1 1 calc R . . . .
C5 C 0.45548(19) 0.50456(14) 0.18531(12) 0.0405(4) Uani 1 1 d . . . . .
H5 H 0.381209 0.472886 0.233230 0.049 Uiso 1 1 calc R . . . .
C2 C 0.67185(19) 0.59376(14) 0.04270(12) 0.0404(4) Uani 1 1 d . . . . .
H2 H 0.749309 0.621783 -0.005593 0.048 Uiso 1 1 calc R . . . .
C15 C 0.4139(2) 0.94617(13) -0.36139(13) 0.0427(4) Uani 1 1 d . . . . .
H15 H 0.377762 0.990030 -0.411693 0.051 Uiso 1 1 calc R . . . .
C4 C 0.41841(19) 0.56886(14) 0.10493(13) 0.0420(4) Uani 1 1 d . . . . .
H4 H 0.320227 0.580529 0.100027 0.050 Uiso 1 1 calc R . . . .
C17 C 0.4026(2) 0.79819(13) -0.23573(13) 0.0400(4) Uani 1 1 d . . . . .
H17 H 0.357758 0.742639 -0.203343 0.048 Uiso 1 1 calc R . . . .
C20 C 0.18163(18) 0.26434(12) 0.43713(12) 0.0345(3) Uani 1 1 d . . . . .
H20A H 0.121588 0.327785 0.436852 0.041 Uiso 1 1 calc R . . . .
H20B H 0.244078 0.266557 0.372293 0.041 Uiso 1 1 calc R . . . .
C38 C 0.85245(19) -0.19816(13) 1.18957(12) 0.0398(4) Uani 1 1 d . . . . .
H38 H 0.861975 -0.250125 1.242595 0.048 Uiso 1 1 calc R . . . .
C27 C 0.51430(19) 0.21086(13) 0.83371(12) 0.0391(4) Uani 1 1 d . . . . .
H27 H 0.429318 0.189409 0.879303 0.047 Uiso 1 1 calc R . . . .
C10 C 0.7104(2) 0.91833(13) -0.23658(13) 0.0418(4) Uani 1 1 d . . . . .
H10 H 0.746520 0.876065 -0.185541 0.050 Uiso 1 1 calc R . . . .
C34 C 1.0330(2) -0.23637(16) 0.90873(15) 0.0501(5) Uani 1 1 d . . . . .
H34 H 1.072466 -0.245153 0.846731 0.060 Uiso 1 1 calc R . . . .
C13 C 0.6040(2) 1.04869(13) -0.38745(13) 0.0431(4) Uani 1 1 d . . . . .
H13 H 0.568274 1.093032 -0.437667 0.052 Uiso 1 1 calc R . . . .
C39 C 0.7783(2) -0.10989(14) 1.20332(13) 0.0462(4) Uani 1 1 d . . . . .
H39 H 0.738196 -0.102063 1.265630 0.055 Uiso 1 1 calc R . . . .
C36 C 0.9895(2) -0.30286(13) 1.07931(14) 0.0447(4) Uani 1 1 d . . . . .
H36 H 1.000335 -0.355332 1.131678 0.054 Uiso 1 1 calc R . . . .
C12 C 0.7203(2) 1.06622(14) -0.36372(15) 0.0489(5) Uani 1 1 d . . . . .
H12 H 0.763954 1.121968 -0.397672 0.059 Uiso 1 1 calc R . . . .
C16 C 0.3488(2) 0.86528(14) -0.31167(14) 0.0462(4) Uani 1 1 d . . . . .
H16 H 0.268276 0.854231 -0.327970 0.055 Uiso 1 1 calc R . . . .
C35 C 1.0452(2) -0.31519(15) 0.98865(16) 0.0523(5) Uani 1 1 d . . . . .
H35 H 1.091684 -0.376190 0.979456 0.063 Uiso 1 1 calc R . . . .
C11 C 0.7746(2) 0.99998(15) -0.28771(15) 0.0503(5) Uani 1 1 d . . . . .
H11 H 0.855166 1.011795 -0.271989 0.060 Uiso 1 1 calc R . . . .
C40 C 0.7618(2) -0.03068(14) 1.12426(13) 0.0443(4) Uani 1 1 d . . . . .
H40 H 0.710184 0.028907 1.134976 0.053 Uiso 1 1 calc R . . . .
O2 O 0.9307(3) 0.59763(19) -0.16611(15) 0.0944(6) Uani 1 1 d . . . . .
H2A H 0.999379 0.626583 -0.209049 0.142 Uiso 1 1 d G . . . .
H2B H 0.913634 0.558148 -0.191771 0.142 Uiso 1 1 d G . . . .
H8 H 0.659(2) 0.5264(15) 0.3890(15) 0.041(6) Uiso 1 1 d . . . . .

loop_
_atom_site_aniso_label
_atom_site_aniso_U_11
_atom_site_aniso_U_22
_atom_site_aniso_U_33
_atom_site_aniso_U_23
_atom_site_aniso_U_13
_atom_site_aniso_U_12
Zn1 0.02519(9) 0.02372(9) 0.02463(9) -0.00120(6) -0.01155(7) -0.00205(6)
Zn2 0.02816(10) 0.03173(10) 0.02288(9) -0.00423(7) -0.00762(7) -0.00277(7)
O8 0.0210(5) 0.0261(5) 0.0258(5) -0.0019(4) -0.0066(4) -0.0051(4)
O10 0.0339(6) 0.0425(7) 0.0353(6) -0.0123(5) -0.0121(5) 0.0088(5)
O6 0.0402(6) 0.0336(6) 0.0379(6) -0.0004(5) -0.0201(5) -0.0133(5)
O1 0.0342(6) 0.0365(6) 0.0408(6) -0.0018(5) -0.0183(5) -0.0088(5)
O9 0.0297(6) 0.0410(6) 0.0344(6) -0.0104(5) -0.0104(5) 0.0008(5)
O7 0.0374(6) 0.0471(7) 0.0330(6) -0.0101(5) -0.0048(5) -0.0165(5)
N1 0.0288(6) 0.0270(6) 0.0285(6) -0.0015(5) -0.0128(5) -0.0028(5)
N2 0.0308(7) 0.0375(7) 0.0239(6) -0.0035(5) -0.0084(5) -0.0036(5)
O4 0.0367(7) 0.0814(11) 0.0550(9) -0.0052(8) -0.0126(6) -0.0251(7)
N3 0.0313(7) 0.0458(9) 0.0431(8) 0.0068(7) -0.0094(6) -0.0128(6)
O5 0.0304(7) 0.0955(13) 0.0885(13) -0.0199(10) -0.0028(8) -0.0047(8)
C32 0.0291(7) 0.0357(8) 0.0320(8) -0.0013(6) -0.0139(6) -0.0053(6)
C23 0.0229(7) 0.0285(7) 0.0377(8) -0.0094(6) -0.0098(6) -0.0044(6)
C8 0.0374(8) 0.0314(8) 0.0268(7) -0.0059(6) -0.0084(6) -0.0005(6)
C18 0.0245(7) 0.0248(7) 0.0356(8) -0.0052(6) -0.0111(6) -0.0016(6)
C24 0.0293(8) 0.0317(8) 0.0351(8) 0.0008(6) -0.0133(6) -0.0059(6)
C21 0.0276(7) 0.0307(8) 0.0507(10) -0.0098(7) -0.0185(7) -0.0005(6)
O3 0.0748(11) 0.1179(16) 0.0539(10) -0.0240(10) -0.0065(8) -0.0456(11)
C9 0.0368(8) 0.0306(8) 0.0268(7) -0.0080(6) -0.0081(6) -0.0004(6)
C7 0.0380(9) 0.0349(8) 0.0335(8) -0.0037(7) -0.0126(7) -0.0016(7)
C28 0.0272(7) 0.0385(9) 0.0368(9) 0.0020(7) -0.0131(7) -0.0024(6)
C26 0.0373(8) 0.0292(8) 0.0316(8) -0.0019(6) -0.0150(7) -0.0012(6)
C31 0.0359(8) 0.0337(8) 0.0334(8) 0.0010(7) -0.0155(7) -0.0023(7)
C14 0.0426(9) 0.0313(8) 0.0289(8) -0.0072(6) -0.0110(7) 0.0007(7)
C37 0.0289(7) 0.0345(8) 0.0357(8) 0.0008(7) -0.0137(6) -0.0052(6)
C30 0.0433(9) 0.0347(9) 0.0333(8) 0.0028(7) -0.0153(7) -0.0033(7)
C3 0.0343(8) 0.0372(8) 0.0273(7) -0.0046(6) -0.0088(6) -0.0033(7)
C25 0.0317(8) 0.0350(8) 0.0406(9) 0.0021(7) -0.0197(7) -0.0029(7)
C19 0.0350(8) 0.0411(9) 0.0386(9) 0.0009(7) -0.0166(7) -0.0147(7)
C33 0.0412(9) 0.0475(10) 0.0335(9) -0.0037(7) -0.0142(7) -0.0062(8)
C29 0.0433(9) 0.0371(9) 0.0313(8) 0.0023(7) -0.0135(7) -0.0032(7)
C6 0.0371(9) 0.0460(10) 0.0334(8) -0.0001(7) -0.0132(7) -0.0033(7)
C1 0.0280(8) 0.0488(10) 0.0326(8) -0.0021(7) -0.0088(6) -0.0050(7)
C22 0.0303(8) 0.0406(9) 0.0595(11) -0.0260(8) -0.0217(8) 0.0053(7)
C5 0.0309(8) 0.0518(10) 0.0317(8) 0.0028(7) -0.0080(7) -0.0104(7)
C2 0.0316(8) 0.0499(10) 0.0305(8) 0.0019(7) -0.0055(7) -0.0081(7)
C15 0.0537(11) 0.0391(9) 0.0370(9) -0.0037(7) -0.0241(8) -0.0009(8)
C4 0.0299(8) 0.0535(11) 0.0373(9) 0.0019(8) -0.0131(7) -0.0083(7)
C17 0.0489(10) 0.0358(9) 0.0368(9) -0.0044(7) -0.0155(8) -0.0093(8)
C20 0.0310(8) 0.0365(8) 0.0377(9) -0.0047(7) -0.0142(7) -0.0071(7)
C38 0.0392(9) 0.0397(9) 0.0331(8) 0.0061(7) -0.0152(7) -0.0043(7)
C27 0.0318(8) 0.0414(9) 0.0337(8) 0.0044(7) -0.0078(7) -0.0048(7)
C10 0.0456(10) 0.0418(10) 0.0387(9) -0.0045(7) -0.0176(8) -0.0062(8)
C34 0.0468(11) 0.0603(12) 0.0446(10) -0.0189(9) -0.0113(9) -0.0036(9)
C13 0.0557(11) 0.0336(9) 0.0353(9) -0.0009(7) -0.0144(8) -0.0041(8)
C39 0.0509(11) 0.0493(11) 0.0303(9) -0.0042(8) -0.0110(8) 0.0016(9)
C36 0.0449(10) 0.0347(9) 0.0504(11) -0.0015(8) -0.0189(8) -0.0011(8)
C12 0.0603(12) 0.0380(10) 0.0467(11) -0.0042(8) -0.0112(9) -0.0164(9)
C16 0.0536(11) 0.0476(10) 0.0453(10) -0.0070(8) -0.0273(9) -0.0095(9)
C35 0.0510(11) 0.0433(11) 0.0629(13) -0.0183(10) -0.0177(10) 0.0032(9)
C11 0.0521(11) 0.0498(11) 0.0544(12) -0.0094(9) -0.0196(9) -0.0152(9)
C40 0.0490(10) 0.0382(9) 0.0389(9) -0.0053(7) -0.0149(8) 0.0057(8)
O2 0.0860(15) 0.1155(19) 0.0764(13) -0.0430(13) 0.0143(11) -0.0268(12)

loop_
_atom_type_symbol
_atom_type_description
_atom_type_scat_dispersion_real
_atom_type_scat_dispersion_imag
_atom_type_scat_source
C C 0.0033 0.0016 'International Tables Vol C Tables 4.2.6.8 and 6.1.1.4'
H H 0.0000 0.0000 'International Tables Vol C Tables 4.2.6.8 and 6.1.1.4'
N N 0.0061 0.0033 'International Tables Vol C Tables 4.2.6.8 and 6.1.1.4'
O O 0.0106 0.0060 'International Tables Vol C Tables 4.2.6.8 and 6.1.1.4'
Zn Zn 0.2839 1.4301 'International Tables Vol C Tables 4.2.6.8 and 6.1.1.4'

loop_
_geom_angle_atom_site_label_1
_geom_angle_atom_site_label_2
_geom_angle_atom_site_label_3
_geom_angle
_geom_angle_site_symmetry_1
_geom_angle_site_symmetry_3
_geom_angle_publ_flag
O8 Zn1 O8 81.31(5) 2_666 . ?
O8 Zn1 O10 172.91(4) 2_666 1_655 ?
O8 Zn1 O10 91.66(5) . 1_655 ?
O8 Zn1 O1 86.81(5) . . ?
O8 Zn1 O1 91.70(5) 2_666 . ?
O8 Zn1 N1 98.76(5) 2_666 . ?
O6 Zn1 O8 94.35(4) . . ?
O6 Zn1 O8 87.92(5) . 2_666 ?
O6 Zn1 O10 91.65(5) . 1_655 ?
O6 Zn1 O1 178.71(5) . . ?
O6 Zn1 N1 90.79(5) . . ?
O1 Zn1 O10 88.88(5) . 1_655 ?
N1 Zn1 O8 174.86(5) . . ?
N1 Zn1 O10 88.32(5) . 1_655 ?
N1 Zn1 O1 88.05(5) . . ?
O8 Zn2 O9 113.21(5) . 1_655 ?
O8 Zn2 N2 110.25(5) . . ?
O9 Zn2 N2 111.19(5) 1_655 . ?
O7 Zn2 O8 108.48(5) . . ?
O7 Zn2 O9 108.94(6) . 1_655 ?
O7 Zn2 N2 104.34(5) . . ?
Zn1 O8 Zn1 98.68(5) 2_666 . ?
Zn1 O8 H8 110.7(15) . . ?
Zn1 O8 H8 109.1(16) 2_666 . ?
Zn2 O8 Zn1 100.82(5) . . ?
Zn2 O8 Zn1 130.48(5) . 2_666 ?
Zn2 O8 H8 105.7(16) . . ?
C23 O10 Zn1 141.41(10) . 1_455 ?
C18 O6 Zn1 136.97(11) . . ?
Zn1 O1 H1A 111.1 . . ?
Zn1 O1 H1B 110.8 . . ?
H1A O1 H1B 103.0 . . ?
C23 O9 Zn2 117.51(10) . 1_455 ?
C18 O7 Zn2 122.32(10) . . ?
C24 N1 Zn1 120.53(11) . . ?
C28 N1 Zn1 122.43(10) . . ?
C28 N1 C24 116.92(13) . . ?
C1 N2 Zn2 124.74(11) . . ?
C5 N2 Zn2 117.01(11) . . ?
C5 N2 C1 117.42(14) . . ?
O4 N3 O3 119.85(17) . . ?
O5 N3 O4 121.28(19) . . ?
O5 N3 O3 118.82(18) . . ?
C37 C32 C31 119.18(15) . . ?
C33 C32 C31 123.03(15) . . ?
C33 C32 C37 117.76(16) . . ?
O10 C23 O9 124.73(14) . . ?
O10 C23 C22 119.91(14) . . ?
O9 C23 C22 115.30(14) . . ?
C9 C8 C7 121.11(15) . . ?
C17 C8 C9 118.68(15) . . ?
C17 C8 C7 120.21(15) . . ?
O6 C18 O7 125.35(14) . . ?
O6 C18 C19 117.98(14) . . ?
O7 C18 C19 116.63(14) . . ?
N1 C24 H24 118.4 . . ?
N1 C24 C25 123.25(15) . . ?
C25 C24 H24 118.4 . . ?
H21A C21 H21B 107.7 . . ?
C22 C21 H21A 108.8 . . ?
C22 C21 H21B 108.8 . . ?
C20 C21 H21A 108.8 . . ?
C20 C21 H21B 108.8 . . ?
C20 C21 C22 113.61(15) . . ?
C14 C9 C8 119.01(15) . . ?
C10 C9 C8 123.01(15) . . ?
C10 C9 C14 117.97(16) . . ?
C8 C7 H7 117.9 . . ?
C6 C7 C8 124.23(16) . . ?
C6 C7 H7 117.9 . . ?
N1 C28 H28 118.4 . . ?
N1 C28 C27 123.21(15) . . ?
C27 C28 H28 118.4 . . ?
C25 C26 C29 122.56(15) . . ?
C27 C26 C25 116.33(14) . . ?
C27 C26 C29 121.01(15) . . ?
C32 C31 C30 119.56(15) . . ?
C40 C31 C32 119.39(15) . . ?
C40 C31 C30 121.04(16) . . ?
C15 C14 C9 119.45(16) . . ?
C15 C14 C13 121.47(16) . . ?
C13 C14 C9 119.08(16) . . ?
C38 C37 C32 119.14(16) . . ?
C38 C37 C36 121.68(15) . . ?
C36 C37 C32 119.17(16) . . ?
C31 C30 H30 117.2 . . ?
C29 C30 C31 125.59(17) . . ?
C29 C30 H30 117.2 . . ?
C2 C3 C6 124.12(15) . . ?
C4 C3 C6 119.52(15) . . ?
C4 C3 C2 116.32(15) . . ?
C24 C25 C26 120.13(15) . . ?
C24 C25 H25 119.9 . . ?
C26 C25 H25 119.9 . . ?
C18 C19 H19A 108.3 . . ?
C18 C19 H19B 108.3 . . ?
C18 C19 C20 116.02(14) . . ?
H19A C19 H19B 107.4 . . ?
C20 C19 H19A 108.3 . . ?
C20 C19 H19B 108.3 . . ?
C32 C33 H33 119.3 . . ?
C34 C33 C32 121.45(17) . . ?
C34 C33 H33 119.3 . . ?
C26 C29 H29 118.0 . . ?
C30 C29 C26 123.96(17) . . ?
C30 C29 H29 118.0 . . ?
C7 C6 C3 127.02(17) . . ?
C7 C6 H6 116.5 . . ?
C3 C6 H6 116.5 . . ?
N2 C1 H1 118.5 . . ?
N2 C1 C2 123.02(15) . . ?
C2 C1 H1 118.5 . . ?
C23 C22 C21 116.40(14) . . ?
C23 C22 H22A 108.2 . . ?
C23 C22 H22B 108.2 . . ?
C21 C22 H22A 108.2 . . ?
C21 C22 H22B 108.2 . . ?
H22A C22 H22B 107.3 . . ?
N2 C5 H5 118.7 . . ?
N2 C5 C4 122.70(16) . . ?
C4 C5 H5 118.7 . . ?
C3 C2 H2 120.0 . . ?
C1 C2 C3 119.92(15) . . ?
C1 C2 H2 120.0 . . ?
C14 C15 H15 119.7 . . ?
C16 C15 C14 120.58(16) . . ?
C16 C15 H15 119.7 . . ?
C3 C4 H4 119.7 . . ?
C5 C4 C3 120.55(16) . . ?
C5 C4 H4 119.7 . . ?
C8 C17 H17 119.0 . . ?
C8 C17 C16 121.93(17) . . ?
C16 C17 H17 119.0 . . ?
C21 C20 C19 112.19(14) . . ?
C21 C20 H20A 109.2 . . ?
C21 C20 H20B 109.2 . . ?
C19 C20 H20A 109.2 . . ?
C19 C20 H20B 109.2 . . ?
H20A C20 H20B 107.9 . . ?
C37 C38 H38 119.7 . . ?
C39 C38 C37 120.59(15) . . ?
C39 C38 H38 119.7 . . ?
C28 C27 C26 120.09(15) . . ?
C28 C27 H27 120.0 . . ?
C26 C27 H27 120.0 . . ?
C9 C10 H10 119.4 . . ?
C11 C10 C9 121.13(17) . . ?
C11 C10 H10 119.4 . . ?
C33 C34 H34 119.9 . . ?
C33 C34 C35 120.27(19) . . ?
C35 C34 H34 119.9 . . ?
C14 C13 H13 119.3 . . ?
C12 C13 C14 121.32(17) . . ?
C12 C13 H13 119.3 . . ?
C38 C39 H39 119.7 . . ?
C38 C39 C40 120.61(17) . . ?
C40 C39 H39 119.7 . . ?
C37 C36 H36 119.5 . . ?
C35 C36 C37 121.03(17) . . ?
C35 C36 H36 119.5 . . ?
C13 C12 H12 120.1 . . ?
C13 C12 C11 119.79(18) . . ?
C11 C12 H12 120.1 . . ?
C15 C16 C17 120.33(17) . . ?
C15 C16 H16 119.8 . . ?
C17 C16 H16 119.8 . . ?
C34 C35 H35 119.9 . . ?
C36 C35 C34 120.29(19) . . ?
C36 C35 H35 119.9 . . ?
C10 C11 C12 120.69(19) . . ?
C10 C11 H11 119.7 . . ?
C12 C11 H11 119.7 . . ?
C31 C40 C39 121.07(17) . . ?
C31 C40 H40 119.5 . . ?
C39 C40 H40 119.5 . . ?
H2A O2 H2B 104.5 . . ?

loop_
_geom_bond_atom_site_label_1
_geom_bond_atom_site_label_2
_geom_bond_distance
_geom_bond_site_symmetry_2
_geom_bond_publ_flag
Zn1 O8 2.1036(11) 2_666 ?
Zn1 O8 2.1053(12) . ?
Zn1 O10 2.1780(12) 1_655 ?
Zn1 O6 2.1010(12) . ?
Zn1 O1 2.1509(12) . ?
Zn1 N1 2.1040(13) . ?
Zn2 O8 1.9425(11) . ?
Zn2 O9 1.9536(12) 1_655 ?
Zn2 O7 1.9338(12) . ?
Zn2 N2 2.0211(14) . ?
O8 Zn1 2.1037(11) 2_666 ?
O8 H8 0.76(2) . ?
O10 Zn1 2.1779(12) 1_455 ?
O10 C23 1.2365(19) . ?
O6 C18 1.2463(19) . ?
O1 H1A 0.8775 . ?
O1 H1B 0.8776 . ?
O9 Zn2 1.9535(12) 1_455 ?
O9 C23 1.2811(19) . ?
O7 C18 1.2633(19) . ?
N1 C24 1.341(2) . ?
N1 C28 1.336(2) . ?
N2 C1 1.345(2) . ?
N2 C5 1.337(2) . ?
O4 N3 1.237(2) . ?
N3 O5 1.229(2) . ?
N3 O3 1.242(2) . ?
C32 C31 1.428(2) . ?
C32 C37 1.424(2) . ?
C32 C33 1.417(2) . ?
C23 C22 1.513(2) . ?
C8 C9 1.437(2) . ?
C8 C7 1.473(2) . ?
C8 C17 1.370(2) . ?
C18 C19 1.511(2) . ?
C24 H24 0.9300 . ?
C24 C25 1.374(2) . ?
C21 H21A 0.9700 . ?
C21 H21B 0.9700 . ?
C21 C22 1.521(2) . ?
C21 C20 1.513(2) . ?
C9 C14 1.425(2) . ?
C9 C10 1.410(2) . ?
C7 H7 0.9300 . ?
C7 C6 1.324(2) . ?
C28 H28 0.9300 . ?
C28 C27 1.379(2) . ?
C26 C25 1.392(2) . ?
C26 C29 1.470(2) . ?
C26 C27 1.390(2) . ?
C31 C30 1.477(2) . ?
C31 C40 1.375(3) . ?
C14 C15 1.412(3) . ?
C14 C13 1.415(2) . ?
C37 C38 1.413(3) . ?
C37 C36 1.415(3) . ?
C30 H30 0.9300 . ?
C30 C29 1.324(2) . ?
C3 C6 1.464(2) . ?
C3 C2 1.397(2) . ?
C3 C4 1.390(2) . ?
C25 H25 0.9300 . ?
C19 H19A 0.9700 . ?
C19 H19B 0.9700 . ?
C19 C20 1.517(2) . ?
C33 H33 0.9300 . ?
C33 C34 1.363(3) . ?
C29 H29 0.9300 . ?
C6 H6 0.9300 . ?
C1 H1 0.9300 . ?
C1 C2 1.372(2) . ?
C22 H22A 0.9700 . ?
C22 H22B 0.9700 . ?
C5 H5 0.9300 . ?
C5 C4 1.374(2) . ?
C2 H2 0.9300 . ?
C15 H15 0.9300 . ?
C15 C16 1.358(3) . ?
C4 H4 0.9300 . ?
C17 H17 0.9300 . ?
C17 C16 1.405(2) . ?
C20 H20A 0.9700 . ?
C20 H20B 0.9700 . ?
C38 H38 0.9300 . ?
C38 C39 1.363(3) . ?
C27 H27 0.9300 . ?
C10 H10 0.9300 . ?
C10 C11 1.366(3) . ?
C34 H34 0.9300 . ?
C34 C35 1.402(3) . ?
C13 H13 0.9300 . ?
C13 C12 1.354(3) . ?
C39 H39 0.9300 . ?
C39 C40 1.404(2) . ?
C36 H36 0.9300 . ?
C36 C35 1.356(3) . ?
C12 H12 0.9300 . ?
C12 C11 1.404(3) . ?
C16 H16 0.9300 . ?
C35 H35 0.9300 . ?
C11 H11 0.9300 . ?
C40 H40 0.9300 . ?
O2 H2A 0.8502 . ?
O2 H2B 0.8498 . ?
